data_7150506
loop_
_publ_author_name
'Boyd, Derek R.'
'Sharma, Narain D.'
'Gunaratne, Nimal'
'Haughey, Simon A.'
'Kennedy, Martina A.'
'Malone, John F.'
'Allen, Christopher C. R.'
'Dalton, Howard'

_publ_section_title
;
 Dioxygenase-catalysed oxidation of monosubstituted thiophenes:
 sulfoxidation versus dihydrodiol formation
;
_journal_issue 6
_journal_name_full 'Organic &amp;  Biomolecular Chemistry'
_journal_page_first 984
_journal_paper_doi 10.1039/b300867n
_journal_volume 1
_journal_year 2003
_chemical_formula_moiety 'C9 H12 O2 S'
_chemical_formula_sum 'C9 H12 O2 S'
_chemical_formula_weight 184.25
_chemical_melting_point 89.0(10)
_chemical_name_systematic
; 
(+/-)-6-acetyl-1-methyl-7lambda4-thiabicyclo[2.2.1]hepta-2-en-7-one 
;
_space_group_IT_number 14
_symmetry_cell_setting monoclinic
_symmetry_space_group_name_Hall '-P 2yn'
_symmetry_space_group_name_H-M 'P 1 21/n 1'
_atom_sites_solution_hydrogens difmap
_atom_sites_solution_primary direct
_atom_sites_solution_secondary difmap
_audit_creation_method SHELXL-97
_cell_angle_alpha 90.00
_cell_angle_beta 111.5260(12)
_cell_angle_gamma 90.00
_cell_formula_units_Z 4
_cell_length_a 11.1658(9)
_cell_length_b 6.6249(5)
_cell_length_c 13.2296(10)
_cell_measurement_temperature 150(2)
_cell_volume 910.37(12)
_computing_cell_refinement 'Bruker SAINT'
_computing_data_collection 'Bruker SMART'
_computing_data_reduction 'Bruker SHELXTL'
_computing_molecular_graphics 'Bruker SHELXTL'
_computing_publication_material 'Bruker SHELXTL'
_computing_structure_refinement 'SHELXL-97 (Sheldrick, 1997)'
_computing_structure_solution 'SHELXS-97 (Sheldrick, 1990)'
_diffrn_ambient_temperature 150(2)
_diffrn_measured_fraction_theta_full 0.909
_diffrn_measured_fraction_theta_max 0.909
_diffrn_measurement_device_type 'Bruker SMART CCD area detector'
_diffrn_measurement_method 'phi and omega scan'
_diffrn_radiation_monochromator graphite
_diffrn_radiation_source 'fine-focus sealed tube'
_diffrn_radiation_type MoK\a
_diffrn_radiation_wavelength 0.71073
_diffrn_reflns_av_R_equivalents 0.0580
_diffrn_reflns_av_sigmaI/netI 0.0383
_diffrn_reflns_limit_h_max 14
_diffrn_reflns_limit_h_min -14
_diffrn_reflns_limit_k_max 8
_diffrn_reflns_limit_k_min -8
_diffrn_reflns_limit_l_max 17
_diffrn_reflns_limit_l_min -17
_diffrn_reflns_number 9434
_diffrn_reflns_theta_full 28.32
_diffrn_reflns_theta_max 28.32
_diffrn_reflns_theta_min 2.05
_exptl_absorpt_coefficient_mu 0.311
_exptl_absorpt_correction_T_max 0.9404
_exptl_absorpt_correction_T_min 0.9263
_exptl_absorpt_correction_type semi-empirical
_exptl_absorpt_process_details 'Bruker SADABS'
_exptl_crystal_colour colourless
_exptl_crystal_density_diffrn 1.344
_exptl_crystal_density_method 'not measured'
_exptl_crystal_description needles
_exptl_crystal_F_000 392
_exptl_crystal_size_max 0.25
_exptl_crystal_size_mid 0.20
_exptl_crystal_size_min 0.20
_refine_diff_density_max 1.613
_refine_diff_density_min -0.886
_refine_diff_density_rms 0.155
_refine_ls_extinction_method none
_refine_ls_goodness_of_fit_ref 0.954
_refine_ls_hydrogen_treatment geom
_refine_ls_matrix_type full
_refine_ls_number_parameters 111
_refine_ls_number_reflns 2063
_refine_ls_number_restraints 0
_refine_ls_restrained_S_all 0.954
_refine_ls_R_factor_all 0.1014
_refine_ls_R_factor_gt 0.0912
_refine_ls_shift/su_max 0.351
_refine_ls_shift/su_mean 0.009
_refine_ls_structure_factor_coef Fsqd
_refine_ls_weighting_details 'calc w=1/[\s^2^(Fo^2^)+(0.1806P)^2^+4.6515P] where P=(Fo^2^+2Fc^2^)/3'
_refine_ls_weighting_scheme calc
_refine_ls_wR_factor_gt 0.2658
_refine_ls_wR_factor_ref 0.2759
_reflns_number_gt 1794
_reflns_number_total 2063
_reflns_threshold_expression >2sigma(I)
_cod_data_source_file b300867n.txt
_cod_data_source_block 17
_cod_depositor_comments
;
The following automatic conversions were performed:

'_chemical_melting_point' value '88-90' was changed to '89.0(10)' -
the average value was taken and precision was estimated.

Automatic conversion script
Id: cif_fix_values 1569 2011-02-09 13:29:24Z adriana 
;
_cod_original_sg_symbol_H-M P2(1)/n
_cod_database_code 7150506

loop_
_symmetry_equiv_pos_as_xyz
'x, y, z'
'-x+1/2, y+1/2, -z+1/2'
'-x, -y, -z'
'x-1/2, -y-1/2, z-1/2'

loop_
_atom_site_label
_atom_site_type_symbol
_atom_site_fract_x
_atom_site_fract_y
_atom_site_fract_z
_atom_site_U_iso_or_equiv
_atom_site_adp_type
_atom_site_occupancy
_atom_site_symmetry_multiplicity
_atom_site_calc_flag
_atom_site_refinement_flags
_atom_site_disorder_assembly
_atom_site_disorder_group
S1 S 0.69587(9) 0.82804(15) 0.09655(8) 0.0258(4) Uani 1 1 d . . .
O1 O 0.5648(3) 0.7681(5) 0.0915(3) 0.0351(8) Uani 1 1 d . . .
O2 O 0.5932(5) 0.3823(9) -0.2459(4) 0.0648(13) Uani 1 1 d . . .
C1 C 0.7687(4) 0.6200(6) 0.0431(3) 0.0216(8) Uani 1 1 d . . .
C2 C 0.6601(3) 0.5792(6) -0.0675(3) 0.0201(8) Uani 1 1 d . . .
H2 H 0.5887 0.5084 -0.0533 0.024 Uiso 1 1 calc R . .
C3 C 0.6090(4) 0.7893(7) -0.1177(3) 0.0273(9) Uani 1 1 d . . .
H3A H 0.6228 0.8088 -0.1868 0.033 Uiso 1 1 calc R . .
H3B H 0.5159 0.8025 -0.1318 0.033 Uiso 1 1 calc R . .
C4 C 0.6876(4) 0.9441(6) -0.0318(4) 0.0263(9) Uani 1 1 d . . .
H4 H 0.6529 1.0849 -0.0436 0.032 Uiso 1 1 calc R . .
C5 C 0.8287(4) 0.9263(7) -0.0117(4) 0.0291(9) Uani 1 1 d . . .
H5 H 0.8791 1.0297 -0.0261 0.035 Uiso 1 1 calc R . .
C6 C 0.8730(4) 0.7463(7) 0.0288(3) 0.0262(9) Uani 1 1 d . . .
H6 H 0.9594 0.7030 0.0465 0.031 Uiso 1 1 calc R . .
C7 C 0.8085(5) 0.4417(7) 0.1198(4) 0.0325(10) Uani 1 1 d . . .
H7A H 0.8534 0.3425 0.0917 0.049 Uiso 1 1 calc R . .
H7B H 0.7318 0.3794 0.1259 0.049 Uiso 1 1 calc R . .
H7C H 0.8659 0.4878 0.1917 0.049 Uiso 1 1 calc R . .
C8 C 0.7008(4) 0.4474(6) -0.1431(3) 0.0232(8) Uani 1 1 d . . .
C9 C 0.8113(3) 0.3957(5) -0.1227(3) 0.0154(7) Uani 1 1 d . . .
H9A H 0.8270 0.2673 -0.0832 0.023 Uiso 1 1 calc R . .
H9B H 0.8696 0.4989 -0.0779 0.023 Uiso 1 1 calc R . .
H9C H 0.8265 0.3790 -0.1906 0.023 Uiso 1 1 calc R . .

loop_
_atom_site_aniso_label
_atom_site_aniso_U_11
_atom_site_aniso_U_22
_atom_site_aniso_U_33
_atom_site_aniso_U_23
_atom_site_aniso_U_13
_atom_site_aniso_U_12
S1 0.0253(6) 0.0264(6) 0.0308(6) -0.0055(4) 0.0165(4) -0.0019(4)
O1 0.0299(16) 0.0381(18) 0.0481(19) -0.0032(14) 0.0272(15) -0.0042(13)
O2 0.055(3) 0.092(4) 0.048(2) -0.016(2) 0.019(2) -0.008(3)
C1 0.0206(17) 0.0219(18) 0.0234(18) -0.0014(14) 0.0092(14) 0.0014(14)
C2 0.0170(16) 0.0237(18) 0.0216(17) -0.0004(14) 0.0093(14) -0.0003(14)
C3 0.0218(18) 0.029(2) 0.031(2) 0.0053(16) 0.0093(16) 0.0039(16)
C4 0.0261(19) 0.0218(19) 0.036(2) 0.0018(16) 0.0171(17) 0.0023(15)
C5 0.028(2) 0.026(2) 0.042(2) -0.0045(17) 0.0227(18) -0.0064(16)
C6 0.0173(17) 0.031(2) 0.032(2) -0.0068(16) 0.0111(15) -0.0006(15)
C7 0.039(2) 0.030(2) 0.025(2) 0.0032(17) 0.0079(17) 0.0038(18)
C8 0.0278(19) 0.0223(18) 0.0234(18) 0.0020(14) 0.0141(15) -0.0018(15)
C9 0.0115(14) 0.0180(16) 0.0189(15) -0.0043(12) 0.0081(12) 0.0041(12)

loop_
_atom_type_symbol
_atom_type_description
_atom_type_scat_dispersion_real
_atom_type_scat_dispersion_imag
_atom_type_scat_source
C C 0.0033 0.0016 'International Tables Vol C Tables 4.2.6.8 and 6.1.1.4'
H H 0.0000 0.0000 'International Tables Vol C Tables 4.2.6.8 and 6.1.1.4'
O O 0.0106 0.0060 'International Tables Vol C Tables 4.2.6.8 and 6.1.1.4'
S S 0.1246 0.1234 'International Tables Vol C Tables 4.2.6.8 and 6.1.1.4'

loop_
_geom_angle_atom_site_label_1
_geom_angle_atom_site_label_2
_geom_angle_atom_site_label_3
_geom_angle
_geom_angle_site_symmetry_1
_geom_angle_site_symmetry_3
_geom_angle_publ_flag
O1 S1 C4 110.7(2) . . ?
O1 S1 C1 110.04(19) . . ?
C4 S1 C1 80.81(18) . . ?
C6 C1 C7 118.0(4) . . ?
C6 C1 C2 110.7(3) . . ?
C7 C1 C2 115.7(3) . . ?
C6 C1 S1 95.9(3) . . ?
C7 C1 S1 112.6(3) . . ?
C2 C1 S1 100.8(2) . . ?
C8 C2 C1 113.8(3) . . ?
C8 C2 C3 112.6(3) . . ?
C1 C2 C3 106.6(3) . . ?
C4 C3 C2 105.1(3) . . ?
C5 C4 C3 110.7(3) . . ?
C5 C4 S1 96.3(3) . . ?
C3 C4 S1 103.0(3) . . ?
C6 C5 C4 110.7(4) . . ?
C5 C6 C1 111.1(3) . . ?
C9 C8 O2 121.9(4) . . ?
C9 C8 C2 122.9(4) . . ?
O2 C8 C2 115.2(3) . . ?

loop_
_geom_bond_atom_site_label_1
_geom_bond_atom_site_label_2
_geom_bond_distance
_geom_bond_site_symmetry_2
_geom_bond_publ_flag
S1 O1 1.494(3) . ?
S1 C4 1.835(4) . ?
S1 C1 1.866(4) . ?
O2 C8 1.511(6) . ?
C1 C6 1.502(5) . ?
C1 C7 1.514(6) . ?
C1 C2 1.544(5) . ?
C2 C8 1.517(5) . ?
C2 C3 1.557(5) . ?
C3 C4 1.543(6) . ?
C4 C5 1.503(6) . ?
C5 C6 1.326(6) . ?
C8 C9 1.211(5) . ?

loop_
_geom_torsion_atom_site_label_1
_geom_torsion_atom_site_label_2
_geom_torsion_atom_site_label_3
_geom_torsion_atom_site_label_4
_geom_torsion
_geom_torsion_site_symmetry_1
_geom_torsion_site_symmetry_2
_geom_torsion_site_symmetry_3
_geom_torsion_site_symmetry_4
_geom_torsion_publ_flag
O1 S1 C1 C6 164.3(3) . . . . ?
C4 S1 C1 C6 55.5(3) . . . . ?
O1 S1 C1 C7 -72.0(3) . . . . ?
C4 S1 C1 C7 179.1(3) . . . . ?
O1 S1 C1 C2 51.9(3) . . . . ?
C4 S1 C1 C2 -56.9(3) . . . . ?
C6 C1 C2 C8 66.6(4) . . . . ?
C7 C1 C2 C8 -71.1(4) . . . . ?
S1 C1 C2 C8 167.2(3) . . . . ?
C6 C1 C2 C3 -58.1(4) . . . . ?
C7 C1 C2 C3 164.2(3) . . . . ?
S1 C1 C2 C3 42.5(3) . . . . ?
C8 C2 C3 C4 -127.3(3) . . . . ?
C1 C2 C3 C4 -1.9(4) . . . . ?
C2 C3 C4 C5 61.3(4) . . . . ?
C2 C3 C4 S1 -40.7(3) . . . . ?
O1 S1 C4 C5 -164.1(3) . . . . ?
C1 S1 C4 C5 -56.0(3) . . . . ?
O1 S1 C4 C3 -51.1(3) . . . . ?
C1 S1 C4 C3 56.9(3) . . . . ?
C3 C4 C5 C6 -63.0(5) . . . . ?
S1 C4 C5 C6 43.5(4) . . . . ?
C4 C5 C6 C1 -0.8(5) . . . . ?
C7 C1 C6 C5 -160.7(4) . . . . ?
C2 C1 C6 C5 62.7(4) . . . . ?
S1 C1 C6 C5 -41.3(4) . . . . ?
C1 C2 C8 C9 -6.8(5) . . . . ?
C3 C2 C8 C9 114.6(4) . . . . ?
C1 C2 C8 O2 172.5(4) . . . . ?
C3 C2 C8 O2 -66.1(5) . . . . ?
